data_4115967
loop_
_publ_author_name
'J\"org Eppinger'
'Michael Spiegler'
'Wolfgang Hieringer'
'Wolfgang A. Herrmann'
'Reiner Anwander'

_publ_contact_author_address
;
       Anorganisch-chemisches Institut der
       Technischen Universit\"at M\"unchen
       Lichtenbergstrasse 4
       D-85747 Garching bei M\"unchen
;
_publ_contact_author_email reiner.anwander@ch.tum.de
_publ_contact_author_fax '089 289 13473'
_publ_contact_author_name
;
 Reiner Anwander
;
_publ_contact_author_phone '089 289 14378'
_publ_section_title
;
 C2-Symmetric ansa-Lanthanidocene Complexes. Synthesis via Silylamine
 Elimination and \b-SiH Agostic Rigidity
;
_journal_name_full 'Journal of the American Chemical Society'
_journal_page_first 3080
_journal_page_last 3096
_journal_paper_doi 10.1021/ja992786a
_journal_volume 122
_journal_year 2000
_chemical_compound_source 'see text'
_chemical_formula_moiety 'C26 H36 Lu N Si3'
_chemical_formula_sum 'C26 H36 Lu N Si3'
_chemical_formula_weight 621.80
_chemical_name_systematic
;
 ?
;
_space_group_IT_number 15
_symmetry_cell_setting monoclinic
_symmetry_space_group_name_Hall '-C 2yc'
_symmetry_space_group_name_H-M 'C 1 2/c 1'
_cell_angle_alpha 90
_cell_angle_beta 108.145(2)
_cell_angle_gamma 90
_cell_formula_units_Z 4
_cell_length_a 15.0153(4)
_cell_length_b 11.8938(5)
_cell_length_c 15.7695(5)
_cell_measurement_temperature 273
_cell_volume 2676.21(16)
_computing_cell_refinement 'Scalepack (HKL)'
_computing_data_collection 'Collect (Nonius)'
_computing_data_reduction 'Nprocess (Nonius)'
_computing_molecular_graphics 'PLATON (SPEK, 1990)'
_computing_publication_material 'PLATON (Spek, 1990)'
_computing_structure_refinement 'SHELXL-97 (Sheldrick, 1997)'
_computing_structure_solution 'SIR97 (Giaccovazza)'
_diffrn_ambient_temperature 273
_diffrn_measurement_device_type 'Kappa CCD / MACH3 (Nonius)'
_diffrn_measurement_method phi-scans/omega-scans
_diffrn_radiation_monochromator graphite
_diffrn_radiation_source 'FR 591 rotating anode (Nonius)'
_diffrn_radiation_type 'Mo K\a'
_diffrn_radiation_wavelength 0.71073
_diffrn_reflns_av_R_equivalents 0.0165
_diffrn_reflns_av_sigmaI/netI 0.0277
_diffrn_reflns_limit_h_max 17
_diffrn_reflns_limit_h_min -18
_diffrn_reflns_limit_k_max 14
_diffrn_reflns_limit_k_min -14
_diffrn_reflns_limit_l_max 18
_diffrn_reflns_limit_l_min -18
_diffrn_reflns_number 4071
_diffrn_reflns_reduction_process
;
 ?
;
_diffrn_reflns_theta_max 25.35
_diffrn_reflns_theta_min 4.92
_exptl_absorpt_coefficient_mu 3.84
_exptl_absorpt_correction_type empirical
_exptl_absorpt_process_details 'Scalepack (Nonius)'
_exptl_crystal_density_diffrn 1.543
_exptl_crystal_density_method 'Not Measured'
_exptl_crystal_F_000 1248
_exptl_crystal_size_max 0.18
_exptl_crystal_size_mid 0.15
_exptl_crystal_size_min 0.09
_refine_diff_density_max 0.268
_refine_diff_density_min -0.787
_refine_diff_density_rms 0.059
_refine_ls_abs_structure_details none
_refine_ls_abs_structure_Flack none
_refine_ls_extinction_method none
_refine_ls_goodness_of_fit_ref 1.094
_refine_ls_hydrogen_treatment 'H-atom refinement: see text '
_refine_ls_matrix_type full
_refine_ls_number_parameters 214
_refine_ls_number_reflns 2203
_refine_ls_number_restraints 0
_refine_ls_restrained_S_all 1.094
_refine_ls_R_factor_all 0.0223
_refine_ls_R_factor_gt 0.0206
_refine_ls_shift/su_max 0.000
_refine_ls_shift/su_mean 0.000
_refine_ls_structure_factor_coef Fsqd
_refine_ls_wR_factor_gt 0.0469
_refine_ls_wR_factor_ref 0.0474
_reflns_number_gt 2085
_reflns_number_total 2203
_reflns_threshold_expression >2sigma(i)
_cod_data_source_file ja992786a_4.cif
_cod_data_source_block 13e
_cod_original_sg_symbol_H-M 'C 2/c'
_cod_database_code 4115967

loop_
_symmetry_equiv_pos_as_xyz
x,y,z
-x,y,1/2-z
-x,-y,-z
x,-y,1/2+z
1/2+x,1/2+y,z
1/2-x,1/2+y,1/2-z
1/2-x,1/2-y,-z
1/2+x,1/2-y,1/2+z

loop_
_atom_site_aniso_label
_atom_site_aniso_U_11
_atom_site_aniso_U_22
_atom_site_aniso_U_33
_atom_site_aniso_U_23
_atom_site_aniso_U_13
_atom_site_aniso_U_12
Lu 0.0285(1) 0.0432(1) 0.0714(2) 0.0000 0.0026(1) 0.0000
Si1 0.0402(6) 0.0408(7) 0.0948(10) 0.0000 0.0088(7) 0.0000
Si2 0.0504(5) 0.0434(5) 0.1233(10) -0.0043(5) 0.0153(6) -0.0059(4)
N 0.044(2) 0.053(3) 0.114(4) 0.0000 0.004(2) 0.0000
C1 0.059(3) 0.066(3) 0.165(6) 0.048(3) 0.018(3) 0.000(2)
C3 0.059(3) 0.117(4) 0.071(3) -0.011(3) 0.003(2) 0.004(3)
C5 0.080(3) 0.057(3) 0.177(7) -0.004(3) 0.046(4) 0.005(2)
C6 0.070(3) 0.083(3) 0.129(5) -0.021(3) 0.015(3) -0.024(3)
C11 0.0330(15) 0.0450(17) 0.074(2) -0.0035(15) 0.0046(15) -0.0046(12)
C12 0.0333(15) 0.063(2) 0.067(2) -0.0050(16) 0.0009(15) -0.0032(14)
C13 0.0316(18) 0.058(2) 0.081(3) 0.0099(18) -0.0049(19) 0.0015(14)
C14 0.0271(16) 0.0512(19) 0.085(3) -0.0043(16) 0.0046(18) -0.0016(12)
C15 0.0313(17) 0.058(2) 0.119(4) -0.014(2) 0.012(2) -0.0016(15)
C16 0.047(2) 0.093(3) 0.127(5) -0.036(3) 0.029(3) -0.007(2)
C17 0.054(2) 0.103(4) 0.092(3) -0.025(3) 0.031(2) -0.023(2)
C18 0.0443(19) 0.070(2) 0.084(3) 0.000(2) 0.0165(19) -0.0145(17)
C19 0.0299(14) 0.0490(17) 0.072(2) -0.0032(15) 0.0069(15) -0.0058(12)

loop_
_atom_site_label
_atom_site_type_symbol
_atom_site_thermal_displace_type
_atom_site_fract_x
_atom_site_fract_y
_atom_site_fract_z
_atom_site_occupancy
_atom_site_U_iso_or_equiv
Lu Lu Uani 0.50000 0.26896(1) 0.25000 1.000 0.0507(1)
Si1 Si Uani 0.50000 -0.01242(11) 0.25000 1.000 0.0614(5)
Si2 Si Uani 0.49819(7) 0.49404(8) 0.35052(9) 1.000 0.0751(4)
N N Uani 0.50000 0.4505(3) 0.25000 1.000 0.0751(18)
C1 C Uani 0.4902(4) -0.1074(5) 0.3409(5) 1.000 0.101(2)
C3 C Uani 0.3932(4) 0.1213(6) 0.0418(3) 1.000 0.0863(19)
C5 C Uani 0.3974(4) 0.5836(5) 0.3531(7) 1.000 0.103(3)
C6 C Uani 0.6081(4) 0.5602(5) 0.4205(5) 1.000 0.098(2)
C11 C Uani 0.40020(19) 0.0892(3) 0.2100(2) 1.000 0.0534(10)
C12 C Uani 0.3766(2) 0.1518(3) 0.1282(2) 1.000 0.0578(11)
C13 C Uani 0.3290(2) 0.2506(3) 0.1365(3) 1.000 0.0620(13)
C14 C Uani 0.3168(2) 0.2531(3) 0.2211(3) 1.000 0.0574(13)
C15 C Uani 0.2718(2) 0.3293(3) 0.2639(4) 1.000 0.0721(16)
C16 C Uani 0.2699(3) 0.3083(5) 0.3470(4) 1.000 0.089(2)
C17 C Uani 0.3130(3) 0.2123(4) 0.3939(4) 1.000 0.0811(18)
C18 C Uani 0.3577(2) 0.1357(3) 0.3559(3) 1.000 0.0669(14)
C19 C Uani 0.36124(19) 0.1532(3) 0.2683(2) 1.000 0.0524(10)
H1A H Uiso 0.436(5) -0.142(5) 0.324(4) 1.000 0.13(2)
H1B H Uiso 0.491(6) -0.066(7) 0.406(6) 1.000 0.21(4)
H1C H Uiso 0.538(4) -0.151(5) 0.351(4) 1.000 0.13(2)
H2 H Uiso 0.490(3) 0.387(4) 0.388(3) 1.000 0.118(15)
H3A H Uiso 0.453(4) 0.116(4) 0.042(3) 1.000 0.123(19)
H3B H Uiso 0.368(5) 0.177(6) -0.005(4) 1.000 0.15(2)
H3C H Uiso 0.359(4) 0.061(5) 0.017(3) 1.000 0.118(19)
H5A H Uiso 0.345(5) 0.543(6) 0.330(4) 1.000 0.17(3)
H5B H Uiso 0.400(4) 0.638(5) 0.315(4) 1.000 0.12(2)
H5C H Uiso 0.410(6) 0.615(7) 0.411(6) 1.000 0.21(4)
H6A H Uiso 0.661(3) 0.512(4) 0.430(3) 1.000 0.104(17)
H6B H Uiso 0.611(5) 0.580(6) 0.492(5) 1.000 0.20(3)
H6C H Uiso 0.623(4) 0.618(5) 0.390(4) 1.000 0.15(2)
H13 H Uiso 0.309(2) 0.303(3) 0.092(2) 1.000 0.060(10)
H15 H Uiso 0.246(3) 0.394(3) 0.232(2) 1.000 0.081(12)
H16 H Uiso 0.242(4) 0.358(4) 0.376(3) 1.000 0.119(17)
H17 H Uiso 0.312(3) 0.197(4) 0.454(3) 1.000 0.106(16)
H18 H Uiso 0.388(3) 0.071(4) 0.386(3) 1.000 0.083(13)

loop_
_atom_type_symbol
_atom_type_description
_atom_type_scat_dispersion_real
_atom_type_scat_dispersion_imag
_atom_type_scat_source
Si Si 0.0817 0.0704 'International Tables Vol C Tables 4.2.6.8 and 6.1.1.4'
N N 0.0061 0.0033 'International Tables Vol C Tables 4.2.6.8 and 6.1.1.4'
Lu Lu -0.4720 5.8584 'International Tables Vol C Tables 4.2.6.8 and 6.1.1.4'
H H 0.0000 0.0000 'International Tables Vol C Tables 4.2.6.8 and 6.1.1.4'
C C 0.0033 0.0016 'International Tables Vol C Tables 4.2.6.8 and 6.1.1.4'

loop_
_geom_angle_atom_site_label_1
_geom_angle_atom_site_label_2
_geom_angle_atom_site_label_3
_geom_angle
_geom_angle_site_symmetry_1
_geom_angle_site_symmetry_3
_geom_angle_publ_flag
Si2 Lu N 30.77(2) . . yes
Si2 Lu C11 137.88(7) . . yes
Si2 Lu C12 135.61(8) . . yes
Si2 Lu C13 104.78(8) . . yes
Si2 Lu C14 88.60(8) . . yes
Si2 Lu C19 105.40(8) . . yes
Si2 Lu Si2 61.54(3) . 2_655 yes
Si2 Lu C11 133.29(7) . 2_655 yes
Si2 Lu C12 101.57(8) . 2_655 yes
Si2 Lu C13 83.51(8) . 2_655 yes
Si2 Lu C14 98.43(9) . 2_655 yes
Si2 Lu C19 130.46(7) . 2_655 yes
N Lu C11 146.16(7) . . yes
N Lu C12 122.18(8) . . yes
N Lu C13 94.74(8) . . yes
N Lu C14 94.08(8) . . yes
N Lu C19 122.15(8) . . yes
Si2 Lu N 30.77(2) 2_655 . yes
N Lu C11 146.16(7) . 2_655 yes
N Lu C12 122.18(7) . 2_655 yes
N Lu C13 94.74(8) . 2_655 yes
N Lu C14 94.08(8) . 2_655 yes
N Lu C19 122.15(8) . 2_655 yes
C11 Lu C12 32.08(10) . . yes
C11 Lu C13 52.89(11) . . yes
C11 Lu C14 53.50(11) . . yes
C11 Lu C19 32.62(10) . . yes
Si2 Lu C11 133.29(7) 2_655 . yes
C11 Lu C11 67.68(10) . 2_655 yes
C11 Lu C12 87.86(10) . 2_655 yes
C11 Lu C13 117.78(10) . 2_655 yes
C11 Lu C14 118.47(11) . 2_655 yes
C11 Lu C19 87.61(10) . 2_655 yes
C12 Lu C13 30.93(11) . . yes
C12 Lu C14 51.42(11) . . yes
C12 Lu C19 52.25(10) . . yes
Si2 Lu C12 101.57(8) 2_655 . yes
C11 Lu C12 87.86(10) 2_655 . yes
C12 Lu C12 115.65(11) . 2_655 yes
C12 Lu C13 140.33(11) . 2_655 yes
C12 Lu C14 123.22(11) . 2_655 yes
C12 Lu C19 92.61(10) . 2_655 yes
C13 Lu C14 30.72(13) . . yes
C13 Lu C19 52.06(11) . . yes
Si2 Lu C13 83.51(8) 2_655 . yes
C11 Lu C13 117.78(10) 2_655 . yes
C12 Lu C13 140.33(11) 2_655 . yes
C13 Lu C13 170.52(11) . 2_655 yes
C13 Lu C14 147.98(13) . 2_655 yes
C13 Lu C19 121.79(11) . 2_655 yes
C14 Lu C19 32.10(11) . . yes
Si2 Lu C14 98.43(9) 2_655 . yes
C11 Lu C14 118.47(11) 2_655 . yes
C12 Lu C14 123.22(11) 2_655 . yes
C13 Lu C14 147.98(13) 2_655 . yes
C14 Lu C14 171.84(11) . 2_655 yes
C14 Lu C19 140.48(11) . 2_655 yes
Si2 Lu C19 130.46(8) 2_655 . yes
C11 Lu C19 87.61(10) 2_655 . yes
C12 Lu C19 92.61(10) 2_655 . yes
C13 Lu C19 121.79(11) 2_655 . yes
C14 Lu C19 140.48(11) 2_655 . yes
C19 Lu C19 115.70(11) . 2_655 yes
Si2 Lu C11 137.88(7) 2_655 2_655 yes
Si2 Lu C12 135.61(8) 2_655 2_655 yes
Si2 Lu C13 104.78(8) 2_655 2_655 yes
Si2 Lu C14 88.60(8) 2_655 2_655 yes
Si2 Lu C19 105.40(8) 2_655 2_655 yes
C11 Lu C12 32.08(10) 2_655 2_655 yes
C11 Lu C13 52.89(11) 2_655 2_655 yes
C11 Lu C14 53.50(11) 2_655 2_655 yes
C11 Lu C19 32.62(10) 2_655 2_655 yes
C12 Lu C13 30.93(11) 2_655 2_655 yes
C12 Lu C14 51.42(11) 2_655 2_655 yes
C12 Lu C19 52.25(10) 2_655 2_655 yes
C13 Lu C14 30.72(13) 2_655 2_655 yes
C13 Lu C19 52.06(11) 2_655 2_655 yes
C14 Lu C19 32.10(11) 2_655 2_655 yes
C1 Si1 C11 113.7(2) . . yes
C1 Si1 C1 105.5(3) . 2_655 yes
C1 Si1 C11 112.2(2) . 2_655 yes
C1 Si1 C11 112.2(2) 2_655 . yes
C11 Si1 C11 99.73(16) . 2_655 yes
C1 Si1 C11 113.7(2) 2_655 2_655 yes
Lu Si2 N 41.23(12) . . yes
Lu Si2 C5 129.7(3) . . yes
Lu Si2 C6 121.4(2) . . yes
N Si2 C5 116.8(3) . . yes
N Si2 C6 114.9(2) . . yes
C5 Si2 C6 108.9(3) . . yes
Lu Si2 H2 57.2(18) . . no
N Si2 H2 98.3(18) . . no
C5 Si2 H2 109.1(19) . . no
C6 Si2 H2 108.0(19) . . no
Lu N Si2 108.00(12) . 2_655 yes
Si2 N Si2 144.0(2) . 2_655 yes
Lu N Si2 108.00(12) . . yes
Si1 C11 C19 124.3(2) . . yes
C12 C11 C19 105.2(3) . . no
Lu C11 Si1 96.30(13) . . yes
Lu C11 C12 75.60(19) . . yes
Lu C11 C19 74.19(19) . . yes
Si1 C11 C12 125.8(2) . . yes
Lu C12 C11 72.32(18) . . yes
Lu C12 C13 75.5(2) . . yes
Lu C12 C3 120.9(3) . . yes
C3 C12 C11 128.7(4) . . no
C3 C12 C13 121.3(4) . . no
C11 C12 C13 109.9(3) . . no
Lu C13 C14 75.0(2) . . yes
C12 C13 C14 109.1(3) . . no
Lu C13 C12 73.5(2) . . yes
Lu C14 C13 74.3(2) . . yes
C15 C14 C19 119.3(4) . . no
Lu C14 C15 119.6(3) . . yes
Lu C14 C19 71.52(18) . . yes
C13 C14 C15 133.5(4) . . no
C13 C14 C19 107.2(3) . . no
C14 C15 C16 120.2(4) . . no
C15 C16 C17 121.3(5) . . no
C16 C17 C18 121.1(5) . . no
C17 C18 C19 120.0(4) . . no
C11 C19 C18 133.4(3) . . no
C14 C19 C18 118.1(3) . . no
C11 C19 C14 108.5(3) . . no
Lu C19 C11 73.18(18) . . yes
Lu C19 C14 76.38(19) . . yes
Lu C19 C18 117.6(2) . . yes
Si1 C1 H1A 110(4) . . no
Si1 C1 H1B 117(4) . . no
Si1 C1 H1C 104(4) . . no
H1A C1 H1B 103(6) . . no
H1A C1 H1C 115(6) . . no
H1B C1 H1C 109(6) . . no
C12 C3 H3A 117(3) . . no
C12 C3 H3B 113(4) . . no
C12 C3 H3C 111(3) . . no
H3A C3 H3B 102(5) . . no
H3A C3 H3C 112(5) . . no
H3B C3 H3C 100(5) . . no
Si2 C5 H5A 107(5) . . no
Si2 C5 H5B 101(4) . . no
Si2 C5 H5C 109(6) . . no
H5A C5 H5B 109(6) . . no
H5A C5 H5C 119(7) . . no
H5B C5 H5C 109(6) . . no
Si2 C6 H6A 113(3) . . no
Si2 C6 H6B 115(4) . . no
Si2 C6 H6C 109(4) . . no
H6A C6 H6B 101(5) . . no
H6A C6 H6C 102(5) . . no
H6B C6 H6C 115(5) . . no
Lu C13 H13 119(2) . . no
C12 C13 H13 124(2) . . no
C14 C13 H13 127(2) . . no
C14 C15 H15 117(2) . . no
C16 C15 H15 123(2) . . no
C15 C16 H16 121(3) . . no
C17 C16 H16 118(3) . . no
C16 C17 H17 122(3) . . no
C18 C17 H17 117(3) . . no
C17 C18 H18 123(3) . . no
C19 C18 H18 117(3) . . no

loop_
_geom_bond_atom_site_label_1
_geom_bond_atom_site_label_2
_geom_bond_distance
_geom_bond_publ_flag
Lu Si2 3.1155(11) yes
Lu N 2.159(4) yes
Lu C11 2.574(3) yes
Lu C12 2.617(3) yes
Lu C13 2.642(4) yes
Lu C14 2.651(3) yes
Lu C19 2.587(3) yes
Si1 C1 1.867(7) yes
Si1 C11 1.875(3) yes
Si2 N 1.6758(17) yes
Si2 C5 1.861(7) yes
Si2 C6 1.851(7) yes
Si2 H2 1.42(5) no
C3 C12 1.504(6) no
C11 C19 1.450(4) no
C11 C12 1.435(4) no
C12 C13 1.403(5) no
C13 C14 1.402(6) no
C14 C19 1.450(5) no
C14 C15 1.420(6) no
C15 C16 1.343(8) no
C16 C17 1.404(8) no
C17 C18 1.375(6) no
C18 C19 1.414(5) no
C1 H1A 0.88(7) no
C1 H1B 1.14(9) no
C1 H1C 0.86(6) no
C3 H3A 0.90(6) no
C3 H3B 0.98(7) no
C3 H3C 0.90(6) no
C5 H5A 0.90(7) no
C5 H5B 0.89(6) no
C5 H5C 0.95(9) no
C6 H6A 0.95(5) no
C6 H6B 1.14(8) no
C6 H6C 0.91(6) no
C13 H13 0.92(3) no
C15 H15 0.93(4) no
C16 H16 0.92(5) no
C17 H17 0.97(5) no
C18 H18 0.94(5) no

loop_
_geom_contact_atom_site_label_1
_geom_contact_atom_site_label_2
_geom_contact_distance
_geom_contact_site_symmetry_2
_geom_contact_publ_flag
Lu C15 3.574(4) 2_655 no
Lu C16 4.218(5) 2_655 no
Lu C17 4.178(5) 2_655 no
Lu H3A 3.62(5) 2_655 no
Lu H13 3.19(3) 2_655 no
Lu H18 3.90(5) 2_655 no
Si1 H3A 3.49(5) . no
Si1 H18 3.26(5) . no
Si1 H3A 3.49(5) 2_655 no
Si1 H18 3.26(5) 2_655 no
Si2 H6B 3.49(8) 3_666 no
C1 C18 3.559(7) . no
C1 C3 3.445(9) 2_655 no
C3 C18 3.587(7) 2_655 no
C3 C1 3.445(9) 2_655 no
C18 C3 3.587(7) 2_655 no
C18 C1 3.559(7) . no
C1 H18 2.84(5) . no
C3 H1B 3.02(9) 4_554 no
C3 H1B 2.79(9) 2_655 no
C15 H1A 3.01(7) 6_555 no
C15 H5A 2.84(7) . no
C16 H5A 3.05(7) . no
C16 H6B 2.93(8) 3_666 no
C17 H6B 3.06(7) 3_666 no
C17 H6C 3.05(6) 5_445 no
C18 H1B 3.07(9) . no
C18 H3A 2.81(6) 2_655 no
H1A C15 3.01(7) 6_545 no
H1B C18 3.07(9) . no
H1B H18 2.20(10) . no
H1B C3 2.79(9) 2_655 no
H1B H3A 2.37(10) 2_655 no
H1B C3 3.02(9) 4_555 no
H1B H3A 2.46(10) 4_555 no
H3A Si1 3.49(5) . no
H3A Si1 3.49(5) . no
H3A C18 2.81(6) 2_655 no
H3A H1B 2.37(10) 2_655 no
H3A H18 2.36(7) 2_655 no
H3A H1B 2.46(10) 4_554 no
H3B H13 2.49(8) . no
H3B H13 2.59(8) 7_555 no
H5A C15 2.84(7) . no
H5A C16 3.05(7) . no
H5A H15 2.51(8) . no
H6A H13 2.57(6) 2_655 no
H6B Si2 3.49(8) 3_666 no
H6B C16 2.93(8) 3_666 no
H6B C17 3.06(7) 3_666 no
H6C C17 3.05(6) 5_555 no
H13 H3B 2.49(8) . no
H13 H6A 2.57(6) 2_655 no
H13 H3B 2.59(8) 7_555 no
H15 H5A 2.51(8) . no
H18 Si1 3.26(5) . no
H18 C1 2.84(5) . no
H18 H1B 2.20(10) . no
H18 Si1 3.26(5) . no
H18 H3A 2.36(7) 2_655 no

loop_
_geom_torsion_atom_site_label_1
_geom_torsion_atom_site_label_2
_geom_torsion_atom_site_label_3
_geom_torsion_atom_site_label_4
_geom_torsion
_geom_torsion_site_symmetry_1
_geom_torsion_site_symmetry_3
_geom_torsion_site_symmetry_4
_geom_torsion_publ_flag
N Lu Si2 C5 86.6(4) . . . no
N Lu Si2 C6 -93.0(3) . . . no
C11 Lu Si2 N -124.29(11) . . . no
C11 Lu Si2 C5 -37.7(4) . . . no
C11 Lu Si2 C6 142.7(3) . . . no
C12 Lu Si2 N -76.83(11) . . . no
C12 Lu Si2 C5 9.8(4) . . . no
C12 Lu Si2 C6 -169.8(3) . . . no
C13 Lu Si2 N -73.98(10) . . . no
C13 Lu Si2 C5 12.6(4) . . . no
C13 Lu Si2 C6 -167.0(3) . . . no
C14 Lu Si2 N -100.38(10) . . . no
C14 Lu Si2 C5 -13.8(4) . . . no
C14 Lu Si2 C6 166.6(3) . . . no
C19 Lu Si2 N -128.05(8) . . . no
C19 Lu Si2 C5 -41.4(4) . . . no
C19 Lu Si2 C6 139.0(3) . . . no
Si2 Lu Si2 N 0.00(3) 2_655 . . no
Si2 Lu Si2 C5 86.6(4) 2_655 . . no
Si2 Lu Si2 C6 -93.0(3) 2_655 . . no
C11 Lu Si2 N 130.42(10) 2_655 . . no
C11 Lu Si2 C5 -143.0(4) 2_655 . . no
C11 Lu Si2 C6 37.4(3) 2_655 . . no
C12 Lu Si2 N 135.96(8) 2_655 . . no
C12 Lu Si2 C5 -137.4(4) 2_655 . . no
C12 Lu Si2 C6 43.0(3) 2_655 . . no
C13 Lu Si2 N 110.71(9) 2_655 . . no
C13 Lu Si2 C5 -162.7(4) 2_655 . . no
C13 Lu Si2 C6 17.7(3) 2_655 . . no
C14 Lu Si2 N 83.78(10) 2_655 . . no
C14 Lu Si2 C5 170.4(4) 2_655 . . no
C14 Lu Si2 C6 -9.2(3) 2_655 . . no
C19 Lu Si2 N 86.26(10) 2_655 . . no
C19 Lu Si2 C5 172.9(4) 2_655 . . no
C19 Lu Si2 C6 -6.7(3) 2_655 . . no
Si2 Lu N Si2 -180.00(6) . . 2_655 no
C11 Lu N Si2 95.65(13) . . . no
C11 Lu N Si2 -84.35(13) . . 2_655 no
C12 Lu N Si2 126.42(9) . . . no
C12 Lu N Si2 -53.58(9) . . 2_655 no
C13 Lu N Si2 111.16(10) . . . no
C13 Lu N Si2 -68.84(10) . . 2_655 no
C14 Lu N Si2 80.35(11) . . . no
C14 Lu N Si2 -99.65(11) . . 2_655 no
C19 Lu N Si2 63.74(9) . . . no
C19 Lu N Si2 -116.26(9) . . 2_655 no
Si2 Lu N Si2 180.0(8) 2_655 . . no
C11 Lu N Si2 -84.35(13) 2_655 . . no
C12 Lu N Si2 -53.58(9) 2_655 . . no
C13 Lu N Si2 -68.84(10) 2_655 . . no
C14 Lu N Si2 -99.65(11) 2_655 . . no
C19 Lu N Si2 -116.26(9) 2_655 . . no
Si2 Lu C11 Si1 -130.62(9) . . . no
Si2 Lu C11 C12 104.00(18) . . . no
Si2 Lu C11 C19 -6.7(2) . . . no
N Lu C11 Si1 180.0(16) . . . no
N Lu C11 C12 54.6(2) . . . no
N Lu C11 C19 -56.1(2) . . . no
C12 Lu C11 Si1 125.4(2) . . . no
C12 Lu C11 C19 -110.7(3) . . . no
C13 Lu C11 Si1 160.47(18) . . . no
C13 Lu C11 C12 35.10(19) . . . no
C13 Lu C11 C19 -75.6(2) . . . no
C14 Lu C11 Si1 -160.89(19) . . . no
C14 Lu C11 C12 73.7(2) . . . no
C14 Lu C11 C19 -37.00(19) . . . no
C19 Lu C11 Si1 -123.9(2) . . . no
C19 Lu C11 C12 110.7(3) . . . no
Si2 Lu C11 Si1 135.62(8) 2_655 . . no
Si2 Lu C11 C12 10.2(2) 2_655 . . no
Si2 Lu C11 C19 -100.49(17) 2_655 . . no
C11 Lu C11 Si1 0.02(11) 2_655 . . no
C11 Lu C11 C12 -125.4(2) 2_655 . . no
C11 Lu C11 C19 123.89(19) 2_655 . . no
C12 Lu C11 Si1 -25.68(12) 2_655 . . no
C12 Lu C11 C12 -151.06(19) 2_655 . . no
C12 Lu C11 C19 98.21(18) 2_655 . . no
C13 Lu C11 Si1 -17.54(17) 2_655 . . no
C13 Lu C11 C12 -142.91(19) 2_655 . . no
C13 Lu C11 C19 106.35(19) 2_655 . . no
C14 Lu C11 Si1 17.41(17) 2_655 . . no
C14 Lu C11 C12 -108.0(2) 2_655 . . no
C14 Lu C11 C19 141.31(19) 2_655 . . no
C19 Lu C11 Si1 26.61(12) 2_655 . . no
C19 Lu C11 C12 -98.76(19) 2_655 . . no
C19 Lu C11 C19 150.50(18) 2_655 . . no
Si2 Lu C12 C3 123.5(3) . . . no
Si2 Lu C12 C11 -111.51(18) . . . no
Si2 Lu C12 C13 5.4(3) . . . no
N Lu C12 C3 87.4(4) . . . no
N Lu C12 C11 -147.56(15) . . . no
N Lu C12 C13 -30.7(2) . . . no
C11 Lu C12 C3 -125.0(4) . . . no
C11 Lu C12 C13 116.9(3) . . . no
C13 Lu C12 C3 118.1(4) . . . no
C13 Lu C12 C11 -116.9(3) . . . no
C14 Lu C12 C3 154.2(4) . . . no
C14 Lu C12 C11 -80.8(2) . . . no
C14 Lu C12 C13 36.1(2) . . . no
C19 Lu C12 C3 -164.6(4) . . . no
C19 Lu C12 C11 -39.62(18) . . . no
C19 Lu C12 C13 77.3(2) . . . no
Si2 Lu C12 C3 62.6(4) 2_655 . . no
Si2 Lu C12 C11 -172.40(17) 2_655 . . no
Si2 Lu C12 C13 -55.5(2) 2_655 . . no
C11 Lu C12 C3 -76.0(4) 2_655 . . no
C11 Lu C12 C11 49.01(19) 2_655 . . no
C11 Lu C12 C13 165.9(2) 2_655 . . no
C12 Lu C12 C3 -92.6(4) 2_655 . . no
C12 Lu C12 C11 32.4(2) 2_655 . . no
C12 Lu C12 C13 149.3(2) 2_655 . . no
C13 Lu C12 C3 -68.3(4) 2_655 . . no
C13 Lu C12 C11 56.7(3) 2_655 . . no
C13 Lu C12 C13 173.6(2) 2_655 . . no
C14 Lu C12 C3 -33.4(4) 2_655 . . no
C14 Lu C12 C11 91.6(2) 2_655 . . no
C14 Lu C12 C13 -151.5(2) 2_655 . . no
C19 Lu C12 C3 -43.7(4) 2_655 . . no
C19 Lu C12 C11 81.30(19) 2_655 . . no
C19 Lu C12 C13 -161.8(2) 2_655 . . no
Si2 Lu C13 C12 -176.12(18) . . . no
Si2 Lu C13 C14 -60.4(2) . . . no
N Lu C13 C12 154.32(19) . . . no
N Lu C13 C14 -90.0(2) . . . no
C11 Lu C13 C12 -36.45(19) . . . no
C11 Lu C13 C14 79.2(2) . . . no
C12 Lu C13 C14 115.7(3) . . . no
C14 Lu C13 C12 -115.7(3) . . . no
C19 Lu C13 C12 -77.9(2) . . . no
C19 Lu C13 C14 37.8(2) . . . no
Si2 Lu C13 C12 125.6(2) 2_655 . . no
Si2 Lu C13 C14 -118.7(2) 2_655 . . no
C11 Lu C13 C12 -16.0(2) 2_655 . . no
C11 Lu C13 C14 99.7(2) 2_655 . . no
C12 Lu C13 C12 -46.1(3) 2_655 . . no
C12 Lu C13 C14 69.6(3) 2_655 . . no
C14 Lu C13 C12 48.8(3) 2_655 . . no
C14 Lu C13 C14 164.5(2) 2_655 . . no
C19 Lu C13 C12 21.5(3) 2_655 . . no
C19 Lu C13 C14 137.2(2) 2_655 . . no
Si2 Lu C14 C13 122.7(2) . . . no
Si2 Lu C14 C15 -8.8(3) . . . no
Si2 Lu C14 C19 -122.6(2) . . . no
N Lu C14 C13 92.4(2) . . . no
N Lu C14 C15 -39.1(3) . . . no
N Lu C14 C19 -152.90(19) . . . no
C11 Lu C14 C13 -77.1(2) . . . no
C11 Lu C14 C15 151.5(4) . . . no
C11 Lu C14 C19 37.63(18) . . . no
C12 Lu C14 C13 -36.3(2) . . . no
C12 Lu C14 C15 -167.8(4) . . . no
C12 Lu C14 C19 78.3(2) . . . no
C13 Lu C14 C15 -131.5(4) . . . no
C13 Lu C14 C19 114.7(3) . . . no
C19 Lu C14 C13 -114.7(3) . . . no
C19 Lu C14 C15 113.8(4) . . . no
Si2 Lu C14 C13 61.8(2) 2_655 . . no
Si2 Lu C14 C15 -69.7(3) 2_655 . . no
Si2 Lu C14 C19 176.45(19) 2_655 . . no
C11 Lu C14 C13 -97.2(2) 2_655 . . no
C11 Lu C14 C15 131.3(3) 2_655 . . no
C11 Lu C14 C19 17.5(2) 2_655 . . no
C12 Lu C14 C13 -134.4(2) 2_655 . . no
C12 Lu C14 C15 94.2(3) 2_655 . . no
C12 Lu C14 C19 -19.7(3) 2_655 . . no
C13 Lu C14 C13 -161.9(2) 2_655 . . no
C13 Lu C14 C15 66.6(4) 2_655 . . no
C13 Lu C14 C19 -47.2(3) 2_655 . . no
C19 Lu C14 C13 -65.2(3) 2_655 . . no
C19 Lu C14 C15 163.3(3) 2_655 . . no
C19 Lu C14 C19 49.5(3) 2_655 . . no
Si2 Lu C19 C11 175.32(16) . . . no
Si2 Lu C19 C14 60.9(2) . . . no
Si2 Lu C19 C18 -54.0(3) . . . no
N Lu C19 C11 146.91(15) . . . no
N Lu C19 C14 32.5(2) . . . no
N Lu C19 C18 -82.4(3) . . . no
C11 Lu C19 C14 -114.4(3) . . . no
C11 Lu C19 C18 130.7(3) . . . no
C12 Lu C19 C11 38.92(18) . . . no
C12 Lu C19 C14 -75.5(2) . . . no
C12 Lu C19 C18 169.6(3) . . . no
C13 Lu C19 C11 78.4(2) . . . no
C13 Lu C19 C14 -36.1(2) . . . no
C13 Lu C19 C18 -150.9(3) . . . no
C14 Lu C19 C11 114.4(3) . . . no
C14 Lu C19 C18 -114.8(4) . . . no
Si2 Lu C19 C11 109.83(17) 2_655 . . no
Si2 Lu C19 C14 -4.6(2) 2_655 . . no
Si2 Lu C19 C18 -119.4(2) 2_655 . . no
C11 Lu C19 C11 -50.23(18) 2_655 . . no
C11 Lu C19 C14 -164.7(2) 2_655 . . no
C11 Lu C19 C18 80.5(3) 2_655 . . no
C12 Lu C19 C11 -81.93(18) 2_655 . . no
C12 Lu C19 C14 163.6(2) 2_655 . . no
C12 Lu C19 C18 48.8(3) 2_655 . . no
C13 Lu C19 C11 -92.8(2) 2_655 . . no
C13 Lu C19 C14 152.8(2) 2_655 . . no
C13 Lu C19 C18 37.9(3) 2_655 . . no
C14 Lu C19 C11 -59.7(3) 2_655 . . no
C14 Lu C19 C14 -174.2(2) 2_655 . . no
C14 Lu C19 C18 71.0(3) 2_655 . . no
C19 Lu C19 C11 -33.1(2) 2_655 . . no
C19 Lu C19 C14 -147.5(2) 2_655 . . no
C19 Lu C19 C18 97.6(3) 2_655 . . no
Si2 Lu Si2 N 0.02(4) . 2_655 . no
C11 Lu Si2 N 130.42(10) . 2_655 . no
C12 Lu Si2 N 135.96(8) . 2_655 . no
C13 Lu Si2 N 110.71(9) . 2_655 . no
C14 Lu Si2 N 83.78(10) . 2_655 . no
C19 Lu Si2 N 86.26(10) . 2_655 . no
Si2 Lu C11 Si1 135.62(8) . 2_655 . no
C11 Lu C11 Si1 0.00(10) . 2_655 . no
C12 Lu C11 Si1 -25.68(12) . 2_655 . no
C13 Lu C11 Si1 -17.54(17) . 2_655 . no
C14 Lu C11 Si1 17.41(17) . 2_655 . no
C19 Lu C11 Si1 26.61(12) . 2_655 . no
C14 Lu Si2 H2 75(2) . . . no
C19 Lu Si2 H2 47(2) . . . no
Si2 Lu Si2 H2 175(2) 2_655 . . no
C11 Lu Si2 H2 -55(2) 2_655 . . no
C12 Lu Si2 H2 -49(2) 2_655 . . no
C13 Lu Si2 H2 -74(2) 2_655 . . no
C14 Lu Si2 H2 -101(2) 2_655 . . no
C19 Lu Si2 H2 -99(2) 2_655 . . no
Si2 Lu C13 H13 64(2) . . . no
N Lu C13 H13 35(2) . . . no
C11 Lu C13 H13 -156(2) . . . no
C12 Lu C13 H13 -120(2) . . . no
C14 Lu C13 H13 125(2) . . . no
C19 Lu C13 H13 162(2) . . . no
Si2 Lu C13 H13 6(2) 2_655 . . no
C11 Lu C13 H13 -136(2) 2_655 . . no
C12 Lu C13 H13 -166(2) 2_655 . . no
C14 Lu C13 H13 -71(2) 2_655 . . no
C19 Lu C13 H13 -98(2) 2_655 . . no
C11 Lu Si2 H2 51(2) . . . no
C12 Lu Si2 H2 98(2) . . . no
N Lu Si2 H2 175(2) . . . no
C13 Lu Si2 H2 101(2) . . . no
C1 Si1 C11 C19 44.5(4) . . . no
C1 Si1 C11 Lu -120.7(2) 2_655 . . no
C11 Si1 C11 C19 -75.1(3) 2_655 . . no
C1 Si1 C11 Lu -120.7(2) . 2_655 . no
C11 Si1 C11 Lu 0.00(13) . 2_655 . no
C1 Si1 C11 C12 -44.0(4) 2_655 . . no
C1 Si1 C11 C19 164.1(3) 2_655 . . no
C11 Si1 C11 Lu -0.02(14) 2_655 . . no
C11 Si1 C11 C12 76.8(3) 2_655 . . no
C1 Si1 C11 Lu 119.6(2) . . . no
C1 Si1 C11 C12 -163.6(3) . . . no
C5 Si2 N Lu -120.7(2) . . . no
C5 Si2 N Si2 59.3(3) . . 2_655 no
Lu Si2 N Si2 180.0(3) . . 2_655 no
C6 Si2 N Si2 -70.0(2) . . 2_655 no
C6 Si2 N Lu 110.0(2) . . . no
Si1 C11 C19 Lu 86.8(2) . . . no
Lu C11 C19 C18 -112.4(4) . . . no
C19 C11 C12 C3 -175.3(4) . . . no
C19 C11 C12 C13 2.1(4) . . . no
Lu C11 C19 C14 68.9(2) . . . no
Lu C11 C12 C3 115.9(4) . . . no
Lu C11 C12 C13 -66.8(2) . . . no
Si1 C11 C12 Lu -87.4(2) . . . no
Si1 C11 C12 C3 28.5(6) . . . no
Si1 C11 C12 C13 -154.2(3) . . . no
C19 C11 C12 Lu 68.8(2) . . . no
C12 C11 C19 Lu -69.8(2) . . . no
C12 C11 C19 C14 -1.0(4) . . . no
C12 C11 C19 C18 177.8(4) . . . no
Si1 C11 C19 C18 -25.6(5) . . . no
Si1 C11 C19 C14 155.7(3) . . . no
C3 C12 C13 Lu -117.7(4) . . . no
Lu C12 C13 C14 -67.1(3) . . . no
C11 C12 C13 C14 -2.4(4) . . . no
C3 C12 C13 C14 175.2(4) . . . no
C11 C12 C13 Lu 64.7(2) . . . no
Lu C13 C14 C19 -64.4(2) . . . no
C12 C13 C14 C19 1.8(4) . . . no
C12 C13 C14 Lu 66.2(2) . . . no
C12 C13 C14 C15 -177.6(4) . . . no
Lu C13 C14 C15 116.2(4) . . . no
C15 C14 C19 C18 0.1(5) . . . no
Lu C14 C19 C11 -66.7(2) . . . no
Lu C14 C19 C18 114.3(3) . . . no
C13 C14 C19 Lu 66.3(2) . . . no
C13 C14 C19 C11 -0.5(4) . . . no
Lu C14 C15 C16 -84.9(4) . . . no
C13 C14 C15 C16 178.8(4) . . . no
C19 C14 C15 C16 -0.5(6) . . . no
C15 C14 C19 C11 179.0(3) . . . no
C13 C14 C19 C18 -179.4(3) . . . no
C15 C14 C19 Lu -114.2(3) . . . no
C14 C15 C16 C17 0.9(7) . . . no
C15 C16 C17 C18 -0.8(8) . . . no
C16 C17 C18 C19 0.3(7) . . . no
C17 C18 C19 C11 -178.6(4) . . . no
C17 C18 C19 C14 0.0(5) . . . no
C17 C18 C19 Lu 88.8(4) . . . no
